data_7715602
loop_
_publ_author_name
'Peprah, Frank'
'Tarantola, Grace E.'
'Plaman, Alyson S.'
'Vu, Emily L.'
'Huynh, Alyssa B.'
'Durr, Christopher B.'

_publ_section_title
;
 Synthesis and catalytic activity of single-site group V alkoxide
 complexes for the ring-opening polymerization of &#x3b5;-caprolactone.
;
_journal_issue 16
_journal_name_full 'Dalton transactions (Cambridge, England : 2003)'
_journal_page_first 7073
_journal_page_last 7080
_journal_paper_doi 10.1039/d4dt00422a
_journal_volume 53
_journal_year 2024
_chemical_formula_moiety 'C19 H19 Cl N O5 Ta'
_chemical_formula_sum 'C19 H19 Cl N O5 Ta'
_chemical_formula_weight 557.75
_chemical_properties_physical Air-sensitive,Moisture-sensitive
_space_group_crystal_system monoclinic
_space_group_IT_number 14
_space_group_name_Hall '-P 2yn'
_space_group_name_H-M_alt 'P 1 21/n 1'
_atom_sites_solution_hydrogens geom
_atom_sites_solution_primary dual
_audit_creation_date 2024-01-03
_audit_creation_method
;
Olex2 1.3-ac4
(compiled 2020.11.27 svn.r5f609507 for Rigaku Oxford Diffraction, GUI svn.r6214)
;
_audit_update_record
;
2024-02-05 deposited with the CCDC.	2024-03-19 downloaded from the CCDC.
;
_cell_angle_alpha 90
_cell_angle_beta 95.7850(10)
_cell_angle_gamma 90
_cell_formula_units_Z 4
_cell_length_a 15.1854(2)
_cell_length_b 7.69460(10)
_cell_length_c 16.3573(2)
_cell_measurement_reflns_used 26826
_cell_measurement_temperature 110.5(9)
_cell_measurement_theta_max 67.9140
_cell_measurement_theta_min 3.7620
_cell_volume 1901.54(4)
_computing_cell_refinement 'CrysAlisPro 1.171.42.93a (Rigaku OD, 2023)'
_computing_data_collection 'CrysAlisPro 1.171.42.93a (Rigaku OD, 2023)'
_computing_data_reduction 'CrysAlisPro 1.171.42.93a (Rigaku OD, 2023)'
_computing_molecular_graphics 'Olex2 1.3-ac4 (Dolomanov et al., 2009)'
_computing_publication_material 'Olex2 1.3-ac4 (Dolomanov et al., 2009)'
_computing_structure_refinement 'SHELXL 2017/1 (Sheldrick, 2015)'
_computing_structure_solution 'SHELXT  (Sheldrick, 2015)'
_diffrn_ambient_environment N~2~
_diffrn_ambient_temperature 110.5(9)
_diffrn_detector 'Hybrid Pixel Array Detector'
_diffrn_detector_area_resol_mean 10.0000
_diffrn_detector_type HyPix3000
_diffrn_measured_fraction_theta_full 1.000
_diffrn_measured_fraction_theta_max 0.997
_diffrn_measurement_details
;
List of Runs (angles in degrees, time in seconds):

  # Type    Start    End  Width  t~exp~   \w     \q     \k     \f   Frames
#--------------------------------------------------------------------------
  1  \w    -26.00  68.00   0.50    1.00    --   41.95 -79.00 117.00  188
  2  \w    -68.00  26.00   0.50    1.00    --  -42.26  79.00-117.00  188
  3  \w   -162.00 -78.00   0.50    3.00    --  -94.03 -79.00 117.00  168
  4  \w   -120.00 -26.00   0.50    3.00    --  -94.03  79.00-117.00  188
  5  \w     31.00 108.00   0.50    1.00    --   41.95  32.00 -30.00  154
  6  \w    -28.00  28.00   0.50    1.00    --   41.95 -21.00   0.00  112
  7  \w     19.00  99.00   0.50    1.00    --   41.95-138.00-120.00  160
  8  \w     31.00 108.00   0.50    1.00    --   41.95  32.00  60.00  154
  9  \w    -33.00  24.00   0.50    1.00    --   41.95 -11.00 -60.00  114
 10  \w    -28.00  28.00   0.50    1.00    --   41.95 -21.00-150.00  112
 11  \w    -28.00  28.00   0.50    1.00    --  -42.26  21.00  60.00  112
 12  \w    -37.00  24.00   0.50    1.00    --  -42.26  32.00 120.00  122
 13  \w    -78.00   4.00   0.50    1.00    --  -42.26 104.00  30.00  164
 14  \w   -109.00 -27.00   0.50    1.00    --  -42.26 -43.00   0.00  164
 15  \w    -24.00  32.00   0.50    1.00    --  -42.26  11.00-120.00  112
 16  \w   -109.00 -79.00   0.50    1.00    --  -42.26-138.00-120.00   60
 17  \w   -109.00 -79.00   0.50    1.00    --  -42.26-138.00-180.00   60
 18  \w    -28.00  28.00   0.50    1.00    --  -42.26  21.00 -90.00  112
 19  \w   -109.00 -27.00   0.50    1.00    --  -42.26 -43.00 -60.00  164
 20  \w   -109.00 -79.00   0.50    1.00    --  -42.26-138.00   0.00   60
 21  \w     97.00 162.00   0.50    3.00    --   93.72  68.00 120.00  130
 22  \w     76.00 160.00   0.50    3.00    --   93.72  50.00-180.00  168
 23  \w     25.00 105.00   0.50    3.00    --   93.72 -77.00  30.00  160
 24  \w     28.00  57.00   0.50    3.00    --   93.72 -50.00 120.00   58
 25  \w     83.00 160.00   0.50    3.00    --   93.72  33.00  30.00  154
 26  \w     97.00 162.00   0.50    3.00    --   93.72  68.00 -90.00  130
 27  \w     83.00 162.00   0.50    3.00    --   93.72  25.00  60.00  158
 28  \w     26.00  83.00   0.50    3.00    --   93.72 -68.00 -60.00  114
 29  \w     28.00  57.00   0.50    3.00    --   93.72 -50.00  60.00   58
 30  \w     26.00 120.00   0.50    3.00    --   93.72 -79.00 117.00  188
 31  \w     83.00 160.00   0.50    3.00    --   93.72  33.00 -30.00  154
 32  \w     78.00 162.00   0.50    3.00    --   93.72  79.00-117.00  168
 33  \w     76.00 160.00   0.50    3.00    --   93.72  50.00   0.00  168
 34  \w     97.00 162.00   0.50    3.00    --   93.72  68.00-180.00  130
 35  \w     76.00 160.00   0.50    3.00    --   93.72  50.00-120.00  168
 36  \w     28.00  57.00   0.50    3.00    --   93.72 -50.00 150.00   58
 37  \w     26.00  83.00   0.50    3.00    --   93.72 -68.00 -90.00  114
 38  \w   -127.00 -27.00   0.50    3.00    --  -94.03 145.00  90.00  200
 39  \w    -68.00 -27.00   0.50    3.00    --  -94.03  59.00-150.00   82
 40  \w    -57.00 -28.00   0.50    3.00    --  -94.03  50.00-150.00   58
 41  \w   -162.00-101.00   0.50    3.00    --  -94.03 -77.00  90.00  122
 42  \w    -57.00 -28.00   0.50    3.00    --  -94.03  50.00 -30.00   58
 43  \w   -163.00-101.00   0.50    3.00    --  -94.03 -87.00   0.00  124
 44  \w   -109.00 -32.00   0.50    3.00    --  -94.03 117.00-180.00  154
 45  \w   -163.00 -83.00   0.50    3.00    --  -94.03 -25.00-180.00  160
 46  \w   -160.00 -87.00   0.50    3.00    --  -94.03 -59.00  30.00  146
 47  \w   -161.00 -97.00   0.50    3.00    --  -94.03 -68.00-180.00  128
 48  \w    -57.00 -28.00   0.50    3.00    --  -94.03  50.00  30.00   58
 49  \w    -57.00 -28.00   0.50    3.00    --  -94.03  50.00   0.00   58
 50  \w   -106.00 -23.00   0.50    3.00    --  -94.03  96.00-180.00  166
 51  \w   -160.00 -77.00   0.50    3.00    --  -94.03 -50.00 -30.00  166
 52  \w   -109.00 -32.00   0.50    3.00    --  -94.03 117.00-120.00  154
 53  \w   -160.00 -87.00   0.50    3.00    --  -94.03 -59.00   0.00  146
 54  \w   -127.00 -27.00   0.50    3.00    --  -94.03 145.00   0.00  200
 55  \w    -15.00  72.00   0.50    1.00    --   41.95 -89.00 -30.00  174
 56  \w     23.00 108.00   0.50    1.00    --   41.95  54.00-150.00  170
 57  \w     23.00 108.00   0.50    1.00    --   41.95  54.00 -60.00  170
 58  \w     23.00 108.00   0.50    1.00    --   41.95  54.00 -90.00  170
 59  \w     23.00 108.00   0.50    1.00    --   41.95  54.00  90.00  170
 60  \w     23.00 108.00   0.50    1.00    --   41.95  54.00 120.00  170
 61  \w     23.00 108.00   0.50    1.00    --   41.95  54.00  60.00  170
 62  \w     23.00 108.00   0.50    1.00    --   41.95  54.00 150.00  170
 63  \w   -108.00 -24.00   0.50    1.00    --  -42.26 -54.00-180.00  168
 64  \w   -108.00 -24.00   0.50    1.00    --  -42.26 -54.00  60.00  168
 65  \w   -108.00 -24.00   0.50    1.00    --  -42.26 -54.00 -60.00  168
 66  \w   -108.00 -24.00   0.50    1.00    --  -42.26 -54.00  90.00  168
 67  \w   -108.00 -24.00   0.50    1.00    --  -42.26 -54.00 -30.00  168
 68  \w   -108.00 -24.00   0.50    1.00    --  -42.26 -54.00 -90.00  168
 69  \w   -108.00 -24.00   0.50    1.00    --  -42.26 -54.00 150.00  168
 70  \w   -108.00 -24.00   0.50    1.00    --  -42.26 -54.00-150.00  168
 71  \w   -108.00 -24.00   0.50    1.00    --  -42.26 -54.00 120.00  168
 72  \w   -108.00 -24.00   0.50    1.00    --  -42.26 -54.00-120.00  168
 73  \w     76.00 137.00   0.50    3.00    --   93.72  50.00  90.00  122
;
_diffrn_measurement_device 'four-circle diffractometer'
_diffrn_measurement_device_type 'XtaLAB Synergy, Single source at home/near, HyPix3000'
_diffrn_measurement_method '\w scans'
_diffrn_orient_matrix_type 'CrysAlisPro convention (1999,Acta A55,543-557)'
_diffrn_orient_matrix_UB_11 -0.0008991000
_diffrn_orient_matrix_UB_12 -0.1701014000
_diffrn_orient_matrix_UB_13 -0.0497205000
_diffrn_orient_matrix_UB_21 0.1019175000
_diffrn_orient_matrix_UB_22 0.0002362000
_diffrn_orient_matrix_UB_23 0.0077655000
_diffrn_orient_matrix_UB_31 0.0015627000
_diffrn_orient_matrix_UB_32 -0.1056443000
_diffrn_orient_matrix_UB_33 0.0801927000
_diffrn_radiation_monochromator mirror
_diffrn_radiation_probe x-ray
_diffrn_radiation_type 'Cu K\a'
_diffrn_radiation_wavelength 1.54184
_diffrn_reflns_av_R_equivalents 0.0448
_diffrn_reflns_av_unetI/netI 0.0207
_diffrn_reflns_Laue_measured_fraction_full 1.000
_diffrn_reflns_Laue_measured_fraction_max 0.997
_diffrn_reflns_limit_h_max 18
_diffrn_reflns_limit_h_min -18
_diffrn_reflns_limit_k_max 9
_diffrn_reflns_limit_k_min -9
_diffrn_reflns_limit_l_max 19
_diffrn_reflns_limit_l_min -17
_diffrn_reflns_number 36004
_diffrn_reflns_point_group_measured_fraction_full 1.000
_diffrn_reflns_point_group_measured_fraction_max 0.997
_diffrn_reflns_theta_full 67.684
_diffrn_reflns_theta_max 68.125
_diffrn_reflns_theta_min 3.786
_diffrn_source 'micro-focus sealed X-ray tube'
_diffrn_source_type 'PhotonJet (Cu) X-ray Source'
_exptl_absorpt_coefficient_mu 12.233
_exptl_absorpt_correction_T_max 1.00000
_exptl_absorpt_correction_T_min 0.85985
_exptl_absorpt_correction_type multi-scan
_exptl_absorpt_process_details
;
CrysAlisPro 1.171.42.93a (Rigaku Oxford Diffraction, 2023)
Empirical absorption correction using spherical harmonics,
implemented in SCALE3 ABSPACK scaling algorithm.
;
_exptl_crystal_colour 'clear light yellow'
_exptl_crystal_colour_lustre clear
_exptl_crystal_colour_modifier light
_exptl_crystal_colour_primary yellow
_exptl_crystal_density_diffrn 1.948
_exptl_crystal_description block
_exptl_crystal_F_000 1080
_exptl_crystal_size_max 0.049
_exptl_crystal_size_mid 0.037
_exptl_crystal_size_min 0.036
_refine_diff_density_max 0.407
_refine_diff_density_min -0.556
_refine_diff_density_rms 0.075
_refine_ls_extinction_coef 0.000082(13)
_refine_ls_extinction_expression Fc^*^=kFc[1+0.001xFc^2^\l^3^/sin(2\q)]^-1/4^
_refine_ls_extinction_method 'SHELXL-2017/1 (Sheldrick 2017)'
_refine_ls_goodness_of_fit_ref 1.050
_refine_ls_hydrogen_treatment constr
_refine_ls_matrix_type full
_refine_ls_number_parameters 248
_refine_ls_number_reflns 3459
_refine_ls_number_restraints 0
_refine_ls_restrained_S_all 1.050
_refine_ls_R_factor_all 0.0186
_refine_ls_R_factor_gt 0.0167
_refine_ls_shift/su_max 0.001
_refine_ls_shift/su_mean 0.000
_refine_ls_structure_factor_coef Fsqd
_refine_ls_weighting_details 'w=1/[\s^2^(Fo^2^)+(0.0138P)^2^+2.2856P] where P=(Fo^2^+2Fc^2^)/3'
_refine_ls_weighting_scheme calc
_refine_ls_wR_factor_gt 0.0389
_refine_ls_wR_factor_ref 0.0395
_reflns_Friedel_coverage 0.000
_reflns_number_gt 3215
_reflns_number_total 3459
_reflns_threshold_expression 'I > 2\s(I)'
_cod_data_source_file d4dt00422a2.cif
_cod_data_source_block C-4
_cod_depositor_comments 'Adding full bibliography for 7715601--7715608.cif.'
_cod_database_code 7715602
_shelx_shelxl_version_number 2017/1
_chemical_oxdiff_formula 'Ta Cl N O C H'
_shelx_space_group_comment
;
The symmetry employed for this shelxl refinement is uniquely defined
by the following loop, which should always be used as a source of
symmetry information in preference to the above space-group names.
They are only intended as comments.
;
_shelx_estimated_absorpt_t_max 0.640
_shelx_estimated_absorpt_t_min 0.580
_reflns_odcompleteness_completeness 100.00
_reflns_odcompleteness_iscentric 1
_reflns_odcompleteness_theta 66.65
_olex2_refinement_description
;
1. Fixed Uiso
 At 1.2 times of:
  All C(H) groups, All C(H,H) groups
 At 1.5 times of:
  All C(H,H,H) groups
2.a Secondary CH2 refined with riding coordinates:
 C18(H18A,H18B)
2.b Aromatic/amide H refined with riding coordinates:
 C2(H2), C3(H3), C5(H5), C8(H8), C13(H13), C14(H14), C15(H15), C16(H16)
2.c Idealised Me refined as rotating group:
 C10(H10A,H10B,H10C), C11(H11A,H11B,H11C), C19(H19A,H19B,H19C)
;
_olex2_submission_special_instructions 'No special instructions were received'
_oxdiff_exptl_absorpt_empirical_details
;
Empirical correction (ABSPACK) includes:
- Absorption correction using spherical harmonics
- Frame scaling
;
_oxdiff_exptl_absorpt_empirical_full_max 1.358
_oxdiff_exptl_absorpt_empirical_full_min 0.679

loop_
_space_group_symop_operation_xyz
'x, y, z'
'-x+1/2, y+1/2, -z+1/2'
'-x, -y, -z'
'x-1/2, -y-1/2, z-1/2'

loop_
_atom_site_label
_atom_site_type_symbol
_atom_site_fract_x
_atom_site_fract_y
_atom_site_fract_z
_atom_site_U_iso_or_equiv
_atom_site_adp_type
_atom_site_occupancy
_atom_site_site_symmetry_order
_atom_site_calc_flag
_atom_site_refinement_flags_posn
_atom_site_refinement_flags_adp
_atom_site_refinement_flags_occupancy
_atom_site_disorder_assembly
_atom_site_disorder_group
Ta1 Ta 0.47271(2) 0.34431(2) 0.27750(2) 0.01480(5) Uani 1 1 d . . . . .
Cl1 Cl 0.13407(5) 0.17622(9) 0.51784(4) 0.02765(15) Uani 1 1 d . . . . .
O1 O 0.44811(11) 0.4486(2) 0.38329(11) 0.0205(4) Uani 1 1 d . . . . .
O2 O 0.43995(11) 0.2314(2) 0.17040(11) 0.0177(4) Uani 1 1 d . . . . .
O3 O 0.45217(11) 0.5735(2) 0.22010(11) 0.0170(4) Uani 1 1 d . . . . .
O4 O 0.59403(11) 0.4294(2) 0.26983(11) 0.0205(4) Uani 1 1 d . . . . .
O5 O 0.51660(12) 0.1397(2) 0.32553(11) 0.0207(4) Uani 1 1 d . . . . .
N1 N 0.32717(13) 0.3242(3) 0.28007(13) 0.0143(4) Uani 1 1 d . . . . .
C1 C 0.37389(17) 0.4002(3) 0.41696(16) 0.0187(5) Uani 1 1 d . . . . .
C2 C 0.36593(18) 0.4120(3) 0.50029(16) 0.0207(6) Uani 1 1 d . . . . .
H2 H 0.411580 0.464223 0.536060 0.025 Uiso 1 1 calc R U . . .
C3 C 0.29069(18) 0.3470(3) 0.53125(17) 0.0218(6) Uani 1 1 d . . . . .
H3 H 0.284151 0.354712 0.588282 0.026 Uiso 1 1 calc R U . . .
C4 C 0.22495(17) 0.2702(3) 0.47757(16) 0.0202(6) Uani 1 1 d . . . . .
C5 C 0.23066(16) 0.2603(3) 0.39363(16) 0.0170(5) Uani 1 1 d . . . . .
H5 H 0.185106 0.206996 0.358173 0.020 Uiso 1 1 calc R U . . .
C6 C 0.30509(16) 0.3308(3) 0.36270(15) 0.0151(5) Uani 1 1 d . . . . .
C7 C 0.26760(16) 0.3352(3) 0.21458(16) 0.0145(5) Uani 1 1 d . . . . .
C8 C 0.29095(17) 0.3018(3) 0.13406(16) 0.0178(5) Uani 1 1 d . . . . .
H8 H 0.246462 0.320333 0.089788 0.021 Uiso 1 1 calc R U . . .
C9 C 0.37118(17) 0.2456(3) 0.11463(15) 0.0182(5) Uani 1 1 d . . . . .
C10 C 0.17269(16) 0.3813(3) 0.22053(16) 0.0184(5) Uani 1 1 d . . . . .
H10A H 0.138025 0.274686 0.224441 0.028 Uiso 1 1 calc R U . . .
H10B H 0.149743 0.446531 0.171500 0.028 Uiso 1 1 calc R U . . .
H10C H 0.168151 0.452687 0.269527 0.028 Uiso 1 1 calc R U . . .
C11 C 0.38841(19) 0.1944(4) 0.02988(16) 0.0243(6) Uani 1 1 d . . . . .
H11A H 0.431011 0.275284 0.009459 0.036 Uiso 1 1 calc R U . . .
H11B H 0.332919 0.198040 -0.006289 0.036 Uiso 1 1 calc R U . . .
H11C H 0.412650 0.076350 0.030699 0.036 Uiso 1 1 calc R U . . .
C12 C 0.52457(16) 0.6682(3) 0.20607(16) 0.0165(5) Uani 1 1 d . . . . .
C13 C 0.52361(18) 0.8310(3) 0.17061(16) 0.0198(6) Uani 1 1 d . . . . .
H13 H 0.469168 0.887520 0.153819 0.024 Uiso 1 1 calc R U . . .
C14 C 0.60392(18) 0.9108(4) 0.15988(16) 0.0221(6) Uani 1 1 d . . . . .
H14 H 0.604555 1.023739 0.136494 0.027 Uiso 1 1 calc R U . . .
C15 C 0.68313(18) 0.8256(4) 0.18332(17) 0.0230(6) Uani 1 1 d . . . . .
H15 H 0.737438 0.879708 0.173912 0.028 Uiso 1 1 calc R U . . .
C16 C 0.68442(18) 0.6629(4) 0.22025(17) 0.0239(6) Uani 1 1 d . . . . .
H16 H 0.738793 0.605592 0.236533 0.029 Uiso 1 1 calc R U . . .
C17 C 0.60442(17) 0.5866(3) 0.23265(16) 0.0188(5) Uani 1 1 d . . . . .
C18 C 0.5737(2) 0.0203(4) 0.37069(17) 0.0297(7) Uani 1 1 d . . . . .
H18A H 0.623063 -0.010483 0.338283 0.036 Uiso 1 1 calc R U . . .
H18B H 0.540576 -0.087404 0.380343 0.036 Uiso 1 1 calc R U . . .
C19 C 0.6098(3) 0.0949(5) 0.4506(2) 0.0581(12) Uani 1 1 d . . . . .
H19A H 0.648914 0.192503 0.441125 0.087 Uiso 1 1 calc R U . . .
H19B H 0.643341 0.005533 0.483145 0.087 Uiso 1 1 calc R U . . .
H19C H 0.560978 0.135874 0.480494 0.087 Uiso 1 1 calc R U . . .

loop_
_atom_site_aniso_label
_atom_site_aniso_U_11
_atom_site_aniso_U_22
_atom_site_aniso_U_33
_atom_site_aniso_U_23
_atom_site_aniso_U_13
_atom_site_aniso_U_12
Ta1 0.01217(7) 0.01364(7) 0.01805(8) 0.00078(5) -0.00114(5) -0.00001(5)
Cl1 0.0279(4) 0.0304(4) 0.0263(3) -0.0005(3) 0.0108(3) -0.0037(3)
O1 0.0163(9) 0.0239(10) 0.0208(9) -0.0039(8) -0.0005(7) -0.0049(8)
O2 0.0169(9) 0.0167(9) 0.0192(9) 0.0007(7) 0.0010(7) 0.0012(7)
O3 0.0120(8) 0.0154(9) 0.0233(9) 0.0014(7) 0.0001(7) -0.0004(7)
O4 0.0138(9) 0.0190(10) 0.0282(10) 0.0055(8) 0.0003(7) 0.0011(7)
O5 0.0190(9) 0.0198(10) 0.0226(10) 0.0022(8) -0.0016(8) 0.0015(8)
N1 0.0132(10) 0.0118(10) 0.0175(11) 0.0004(8) 0.0000(8) -0.0008(8)
C1 0.0181(13) 0.0139(13) 0.0235(14) -0.0032(11) -0.0014(11) 0.0020(10)
C2 0.0226(14) 0.0191(14) 0.0196(13) -0.0047(11) -0.0022(11) 0.0015(11)
C3 0.0269(15) 0.0209(14) 0.0177(13) -0.0034(11) 0.0030(11) 0.0056(12)
C4 0.0198(13) 0.0155(13) 0.0259(14) 0.0007(11) 0.0049(11) 0.0026(11)
C5 0.0162(12) 0.0126(13) 0.0218(13) 0.0003(10) 0.0000(10) 0.0029(10)
C6 0.0168(12) 0.0105(12) 0.0178(12) -0.0021(10) 0.0011(10) 0.0030(10)
C7 0.0147(12) 0.0071(12) 0.0212(13) 0.0009(10) -0.0010(10) -0.0032(9)
C8 0.0170(13) 0.0173(13) 0.0182(13) 0.0026(10) -0.0031(10) -0.0011(10)
C9 0.0239(14) 0.0119(13) 0.0182(13) 0.0013(10) -0.0015(11) -0.0022(11)
C10 0.0154(13) 0.0191(13) 0.0206(13) 0.0020(11) 0.0011(10) 0.0009(11)
C11 0.0259(15) 0.0273(15) 0.0196(13) -0.0018(12) 0.0024(11) 0.0016(12)
C12 0.0138(12) 0.0175(13) 0.0181(12) -0.0042(10) 0.0009(10) -0.0009(10)
C13 0.0223(14) 0.0187(14) 0.0182(13) 0.0002(11) 0.0004(11) 0.0033(11)
C14 0.0284(15) 0.0180(14) 0.0208(14) -0.0002(11) 0.0064(11) -0.0032(11)
C15 0.0205(14) 0.0263(15) 0.0228(14) -0.0024(12) 0.0055(11) -0.0074(11)
C16 0.0185(13) 0.0267(15) 0.0261(15) 0.0001(12) -0.0001(11) -0.0008(11)
C17 0.0174(13) 0.0189(14) 0.0200(13) 0.0002(11) 0.0013(10) -0.0020(10)
C18 0.0353(16) 0.0247(16) 0.0273(15) 0.0021(13) -0.0051(13) 0.0120(13)
C19 0.086(3) 0.034(2) 0.045(2) -0.0100(17) -0.038(2) 0.024(2)

loop_
_atom_type_symbol
_atom_type_description
_atom_type_scat_dispersion_real
_atom_type_scat_dispersion_imag
_atom_type_scat_source
C C 0.0181 0.0091 'International Tables Vol C Tables 4.2.6.8 and 6.1.1.4'
H H 0.0000 0.0000 'International Tables Vol C Tables 4.2.6.8 and 6.1.1.4'
Cl Cl 0.3639 0.7018 'International Tables Vol C Tables 4.2.6.8 and 6.1.1.4'
N N 0.0311 0.0180 'International Tables Vol C Tables 4.2.6.8 and 6.1.1.4'
O O 0.0492 0.0322 'International Tables Vol C Tables 4.2.6.8 and 6.1.1.4'
Ta Ta -5.7959 5.2718 'International Tables Vol C Tables 4.2.6.8 and 6.1.1.4'

loop_
_exptl_crystal_face_index_h
_exptl_crystal_face_index_k
_exptl_crystal_face_index_l
_exptl_crystal_face_perp_dist
-4 -3 8 0.0187
8 0 5 0.0356
9 2 -3 0.0271
-9 -1 -1 0.0019
2 -5 2 0.0175
3 -1 -10 0.0201
-2 5 -3 0.0175
-3 2 9 0.0195

loop_
_geom_angle_atom_site_label_1
_geom_angle_atom_site_label_2
_geom_angle_atom_site_label_3
_geom_angle
_geom_angle_site_symmetry_1
_geom_angle_site_symmetry_3
_geom_angle_publ_flag
O1 Ta1 O3 91.06(7) . . ?
O1 Ta1 N1 74.65(7) . . ?
O2 Ta1 O1 154.51(7) . . ?
O2 Ta1 O3 87.60(7) . . ?
O2 Ta1 N1 79.86(7) . . ?
O3 Ta1 N1 87.82(7) . . ?
O4 Ta1 O1 100.44(7) . . ?
O4 Ta1 O2 104.08(7) . . ?
O4 Ta1 O3 77.31(7) . . ?
O4 Ta1 N1 164.34(7) . . ?
O5 Ta1 O1 93.75(8) . . ?
O5 Ta1 O2 92.88(7) . . ?
O5 Ta1 O3 167.65(7) . . ?
O5 Ta1 O4 90.62(8) . . ?
O5 Ta1 N1 104.42(8) . . ?
C1 O1 Ta1 118.83(15) . . ?
C9 O2 Ta1 133.47(16) . . ?
C12 O3 Ta1 117.40(15) . . ?
C17 O4 Ta1 118.15(15) . . ?
C18 O5 Ta1 161.07(18) . . ?
C6 N1 Ta1 110.19(15) . . ?
C7 N1 Ta1 125.21(17) . . ?
C7 N1 C6 123.6(2) . . ?
O1 C1 C2 122.8(2) . . ?
O1 C1 C6 116.3(2) . . ?
C2 C1 C6 120.9(2) . . ?
C1 C2 C3 119.5(2) . . ?
C2 C3 C4 119.1(2) . . ?
C3 C4 Cl1 118.8(2) . . ?
C5 C4 Cl1 118.8(2) . . ?
C5 C4 C3 122.4(2) . . ?
C4 C5 C6 118.2(2) . . ?
C1 C6 N1 112.4(2) . . ?
C5 C6 N1 127.4(2) . . ?
C5 C6 C1 119.8(2) . . ?
N1 C7 C8 121.4(2) . . ?
N1 C7 C10 122.9(2) . . ?
C8 C7 C10 115.8(2) . . ?
C9 C8 C7 125.9(2) . . ?
O2 C9 C8 122.0(2) . . ?
O2 C9 C11 114.9(2) . . ?
C8 C9 C11 123.2(2) . . ?
O3 C12 C13 125.7(2) . . ?
O3 C12 C17 113.5(2) . . ?
C13 C12 C17 120.8(2) . . ?
C12 C13 C14 118.8(3) . . ?
C15 C14 C13 120.1(3) . . ?
C14 C15 C16 121.3(3) . . ?
C17 C16 C15 118.2(3) . . ?
O4 C17 C12 113.6(2) . . ?
O4 C17 C16 125.6(2) . . ?
C16 C17 C12 120.8(3) . . ?
O5 C18 C19 111.2(2) . . ?

loop_
_geom_bond_atom_site_label_1
_geom_bond_atom_site_label_2
_geom_bond_distance
_geom_bond_site_symmetry_2
_geom_bond_publ_flag
Ta1 O1 1.9770(18) . ?
Ta1 O2 1.9737(17) . ?
Ta1 O3 2.0077(17) . ?
Ta1 O4 1.9711(17) . ?
Ta1 O5 1.8529(18) . ?
Ta1 N1 2.220(2) . ?
Cl1 C4 1.745(3) . ?
O1 C1 1.356(3) . ?
O2 C9 1.320(3) . ?
O3 C12 1.357(3) . ?
O4 C17 1.370(3) . ?
O5 C18 1.419(3) . ?
N1 C6 1.426(3) . ?
N1 C7 1.333(3) . ?
C1 C2 1.383(4) . ?
C1 C6 1.406(4) . ?
C2 C3 1.389(4) . ?
C3 C4 1.393(4) . ?
C4 C5 1.387(4) . ?
C5 C6 1.394(4) . ?
C7 C8 1.422(4) . ?
C7 C10 1.497(3) . ?
C8 C9 1.360(4) . ?
C9 C11 1.490(4) . ?
C12 C13 1.380(4) . ?
C12 C17 1.395(4) . ?
C13 C14 1.392(4) . ?
C14 C15 1.389(4) . ?
C15 C16 1.390(4) . ?
C16 C17 1.382(4) . ?
C18 C19 1.482(4) . ?

loop_
_exptl_oxdiff_crystal_face_indexfrac_h
_exptl_oxdiff_crystal_face_indexfrac_k
_exptl_oxdiff_crystal_face_indexfrac_l
_exptl_oxdiff_crystal_face_x
_exptl_oxdiff_crystal_face_y
_exptl_oxdiff_crystal_face_z
-4.3305 -2.8860 7.7232 0.1108 -0.3821 0.9175
8.1563 0.0088 5.0593 -0.2604 0.8706 0.4175
8.6973 2.2164 -2.5782 -0.2566 0.8669 -0.4273
-9.2994 -1.2372 -1.3350 0.2852 -0.9584 0.0091
2.0453 -4.8042 1.6583 0.7329 0.2202 0.6437
2.8382 -1.2870 -10.0490 0.7160 0.2109 -0.6655
-1.6278 4.6548 -3.2282 -0.6298 -0.1899 -0.7532
-3.1230 2.2393 9.1677 -0.8339 -0.2466 0.4937
